data_1008935
loop_
_publ_author_name
'Muller, Olaf'
'Roy, Rustum'

_publ_section_title
;
 Formation and stability of the platinum and rhodium oxides at high
 oxygen pressures and the structures of Pt~3~O~4~, \b-PtO~2~ and RhO~2~
;
_journal_coden_ASTM JCOMAH
_journal_issue 2
_journal_name_full 'Journal of the Less-Common Metals'
_journal_page_first 129
_journal_page_last 146
_journal_paper_doi 10.1016/0022-5088(68)90070-2
_journal_volume 16
_journal_year 1968
_chemical_formula_structural 'Pt O2'
_chemical_formula_sum 'O2 Pt'
_chemical_name_systematic 'Platinum(IV) oxide - \b'
_space_group_IT_number 58
_symmetry_cell_setting orthorhombic
_symmetry_Int_Tables_number 58
_symmetry_space_group_name_Hall '-P 2 2n'
_symmetry_space_group_name_H-M 'P n n m'
_cell_angle_alpha 90
_cell_angle_beta 90
_cell_angle_gamma 90
_cell_formula_units_Z 2
_cell_length_a 4.486
_cell_length_b 4.537
_cell_length_c 3.138
_cell_volume 63.9
_refine_ls_R_factor_all 0.122
_cod_database_code 1008935

loop_
_symmetry_equiv_pos_as_xyz
x,y,z
-x,-y,z
1/2+x,1/2-y,1/2-z
1/2-x,1/2+y,1/2-z
-x,-y,-z
x,y,-z
1/2-x,1/2+y,1/2+z
1/2+x,1/2-y,1/2+z

loop_
_atom_site_label
_atom_site_type_symbol
_atom_site_symmetry_multiplicity
_atom_site_Wyckoff_symbol
_atom_site_fract_x
_atom_site_fract_y
_atom_site_fract_z
_atom_site_occupancy
_atom_site_attached_hydrogens
_atom_site_calc_flag
Pt1 Pt4+ 2 a 0. 0. 0. 1. 0 d
O1 O2- 4 g 0.29 0.31 0. 1. 0 d

loop_
_atom_type_symbol
_atom_type_oxidation_number
Pt4+ 4.000
O2- -2.000

loop_
_cod_related_entry_id
_cod_related_entry_database
_cod_related_entry_code
1 ChemSpider 66604
